data_7104384
loop_
_publ_author_name
'Hirsch-Weil, Dimitri'
'Snead, David R'
'Inagaki, Sebastien'
'Seo, Hwimin'
'Abboud, Khalil A'
'Hong, Sukwon'

_publ_section_title
;
 In situ generation of novel acyclic diaminocarbene-copper complex.
;
_journal_issue 18
_journal_name_full 'Chemical communications (Cambridge, England)'
_journal_page_first 2475
_journal_page_last 2477
_journal_paper_doi 10.1039/b821169h
_journal_volume 34
_journal_year 2009
_chemical_formula_sum 'C25 H28 Cl3 Cu N2'
_chemical_formula_weight 526.38
_chemical_name_systematic
;
?
;
_space_group_IT_number 19
_symmetry_cell_setting orthorhombic
_symmetry_space_group_name_Hall 'P 2ac 2ab'
_symmetry_space_group_name_H-M 'P 21 21 21'
_atom_sites_solution_hydrogens geom
_atom_sites_solution_primary direct
_atom_sites_solution_secondary difmap
_audit_creation_method SHELXL-97
_audit_update_record
;
2007-08-24 # Formatted by publCIF
;
_cell_angle_alpha 90.00
_cell_angle_beta 90.00
_cell_angle_gamma 90.00
_cell_formula_units_Z 4
_cell_length_a 7.1072(5)
_cell_length_b 17.4430(11)
_cell_length_c 19.5633(13)
_cell_measurement_reflns_used 145
_cell_measurement_temperature 173(2)
_cell_measurement_theta_max 28.0
_cell_measurement_theta_min 2.0
_cell_volume 2425.3(3)
_computing_cell_refinement 'Bruker SMART v5.624 & SAINT 6.36a (Bruker 1998)'
_computing_data_collection 'Bruker SMART v5.624 (Bruker 1998)'
_computing_data_reduction 'Bruker SHELXTL v6.14 (Bruker 2000)'
_computing_molecular_graphics 'Bruker SHELXTL v6.14'
_computing_publication_material 'Bruker SHELXTL v6.14'
_computing_structure_refinement 'Bruker SHELXTL v6.14'
_computing_structure_solution 'Bruker SHELXTL v6.14'
_diffrn_ambient_temperature 173(2)
_diffrn_measured_fraction_theta_full 0.927
_diffrn_measured_fraction_theta_max 0.927
_diffrn_measurement_device_type 'SMART CCD area detector'
_diffrn_measurement_method '\w scans'
_diffrn_radiation_monochromator graphite
_diffrn_radiation_source 'fine-focus sealed tube'
_diffrn_radiation_type MoK\a
_diffrn_radiation_wavelength 0.71073
_diffrn_reflns_av_R_equivalents 0.0340
_diffrn_reflns_av_sigmaI/netI 0.0436
_diffrn_reflns_limit_h_max 9
_diffrn_reflns_limit_h_min -8
_diffrn_reflns_limit_k_max 22
_diffrn_reflns_limit_k_min -18
_diffrn_reflns_limit_l_max 9
_diffrn_reflns_limit_l_min -25
_diffrn_reflns_number 9852
_diffrn_reflns_theta_full 28.03
_diffrn_reflns_theta_max 28.03
_diffrn_reflns_theta_min 1.56
_diffrn_standards_decay_% 1
_diffrn_standards_number 0
_exptl_absorpt_coefficient_mu 1.247
_exptl_absorpt_correction_T_max 0.8961
_exptl_absorpt_correction_T_min 0.7376
_exptl_absorpt_correction_type integration
_exptl_absorpt_process_details 'based on measured indexed crystal faces, Bruker SHELXTL v6.12 (Bruker 1998)'
_exptl_crystal_colour pale
_exptl_crystal_density_diffrn 1.442
_exptl_crystal_density_method 'not measured'
_exptl_crystal_description Needles
_exptl_crystal_F_000 1088
_exptl_crystal_size_max 0.26
_exptl_crystal_size_mid 0.09
_exptl_crystal_size_min 0.09
_refine_diff_density_max 0.314
_refine_diff_density_min -0.275
_refine_diff_density_rms 0.052
_refine_ls_abs_structure_details 'Flack H D (1983), Acta Cryst. A39, 876-881'
_refine_ls_abs_structure_Flack 0.020(11)
_refine_ls_extinction_method none
_refine_ls_goodness_of_fit_ref 1.014
_refine_ls_hydrogen_treatment constr
_refine_ls_matrix_type full
_refine_ls_number_parameters 280
_refine_ls_number_reflns 5109
_refine_ls_number_restraints 0
_refine_ls_restrained_S_all 1.014
_refine_ls_R_factor_all 0.0408
_refine_ls_R_factor_gt 0.0345
_refine_ls_shift/su_max 0.001
_refine_ls_shift/su_mean 0.000
_refine_ls_structure_factor_coef Fsqd
_refine_ls_weighting_details 'calc w=1/[\s^2^(Fo^2^)+(0.0434P)^2^] where P=(Fo^2^+2Fc^2^)/3'
_refine_ls_weighting_scheme calc
_refine_ls_wR_factor_gt 0.0782
_refine_ls_wR_factor_ref 0.0807
_reflns_number_gt 4548
_reflns_number_total 5109
_reflns_threshold_expression I>2\s(I)
_cod_data_source_file b821169h.txt
_cod_data_source_block dhw1
_cod_depositor_comments
;
The following automatic conversions were performed:
'_symmetry_cell_setting' value 'Orthorhombic' changed to 'orthorhombic'
according to '/home/saulius/struct/CIF-dictionaries/cif_core.dic'
dictionary named 'cif_core.dic' version 2.4.1 from 2010-06-29.

Automatic conversion script
Id: cif_fix_enum 1527 2010-12-29 10:47:43Z saulius 
;
_cod_original_sg_symbol_H-M P212121
_cod_database_code 7104384

loop_
_symmetry_equiv_pos_as_xyz
'x, y, z'
'-x+1/2, -y, z+1/2'
'-x, y+1/2, -z+1/2'
'x+1/2, -y+1/2, -z'

loop_
_atom_site_label
_atom_site_type_symbol
_atom_site_fract_x
_atom_site_fract_y
_atom_site_fract_z
_atom_site_U_iso_or_equiv
_atom_site_adp_type
_atom_site_occupancy
_atom_site_symmetry_multiplicity
_atom_site_calc_flag
_atom_site_refinement_flags
_atom_site_disorder_assembly
_atom_site_disorder_group
Cu1 Cu 0.54904(5) 0.40697(2) 0.855647(15) 0.03635(10) Uani 1 1 d . . .
Cl1 Cl 0.01723(10) 0.45438(4) 0.79758(3) 0.03691(17) Uani 1 1 d . . .
Cl2 Cl 0.53516(12) 0.52596(4) 0.87348(3) 0.04514(19) Uani 1 1 d . . .
Cl3 Cl 0.57017(12) 0.28826(5) 0.84082(4) 0.0506(2) Uani 1 1 d . . .
N1 N 0.0143(3) 0.49402(12) 0.92963(9) 0.0215(4) Uani 1 1 d . . .
N2 N 0.0618(3) 0.58903(12) 0.86060(9) 0.0233(4) Uani 1 1 d . . .
C1 C 0.0311(3) 0.51448(14) 0.86452(11) 0.0243(5) Uani 1 1 d . . .
C2 C 0.0380(3) 0.55929(13) 0.97022(10) 0.0201(5) Uani 1 1 d . . .
C3 C 0.0650(3) 0.62016(14) 0.92650(10) 0.0208(5) Uani 1 1 d . . .
C4 C 0.0391(3) 0.54826(13) 1.04454(10) 0.0204(5) Uani 1 1 d . . .
C5 C -0.0479(4) 0.48165(14) 1.07007(11) 0.0233(5) Uani 1 1 d . . .
C6 C -0.0459(4) 0.46787(15) 1.14001(12) 0.0338(6) Uani 1 1 d . . .
H6A H -0.1043 0.4230 1.1575 0.041 Uiso 1 1 calc R . .
C7 C 0.0398(5) 0.51846(16) 1.18428(12) 0.0371(7) Uani 1 1 d . . .
H7A H 0.0382 0.5088 1.2321 0.045 Uiso 1 1 calc R . .
C8 C 0.1280(4) 0.58304(16) 1.15920(12) 0.0328(6) Uani 1 1 d . . .
H8A H 0.1876 0.6176 1.1898 0.039 Uiso 1 1 calc R . .
C9 C 0.1298(3) 0.59773(16) 1.08937(12) 0.0256(5) Uani 1 1 d . . .
H9A H 0.1932 0.6417 1.0723 0.031 Uiso 1 1 calc R . .
C10 C -0.1386(3) 0.42642(15) 1.02114(12) 0.0263(6) Uani 1 1 d . . .
H10A H -0.2662 0.4452 1.0096 0.032 Uiso 1 1 calc R . .
H10B H -0.1524 0.3760 1.0439 0.032 Uiso 1 1 calc R . .
C11 C -0.0264(3) 0.41602(14) 0.95523(11) 0.0242(5) Uani 1 1 d . . .
H11A H -0.1124 0.3912 0.9213 0.029 Uiso 1 1 calc R . .
C12 C 0.1532(4) 0.36730(15) 0.95807(12) 0.0251(6) Uani 1 1 d . . .
H12A H 0.2120 0.3699 0.9117 0.030 Uiso 1 1 calc R . .
C13 C 0.1015(4) 0.28388(15) 0.97041(14) 0.0353(6) Uani 1 1 d . . .
H13A H 0.2163 0.2528 0.9722 0.053 Uiso 1 1 calc R . .
H13B H 0.0211 0.2656 0.9331 0.053 Uiso 1 1 calc R . .
H13C H 0.0338 0.2794 1.0139 0.053 Uiso 1 1 calc R . .
C14 C 0.3021(4) 0.39456(16) 1.00917(14) 0.0332(6) Uani 1 1 d . . .
H14A H 0.4111 0.3602 1.0074 0.050 Uiso 1 1 calc R . .
H14B H 0.2489 0.3942 1.0554 0.050 Uiso 1 1 calc R . .
H14C H 0.3417 0.4467 0.9974 0.050 Uiso 1 1 calc R . .
C15 C 0.0833(3) 0.70293(15) 0.93325(11) 0.0231(5) Uani 1 1 d . . .
C16 C 0.1611(3) 0.74360(16) 0.87758(13) 0.0280(6) Uani 1 1 d . . .
C17 C 0.1733(4) 0.82287(17) 0.88139(15) 0.0357(7) Uani 1 1 d . . .
H17A H 0.2240 0.8505 0.8438 0.043 Uiso 1 1 calc R . .
C18 C 0.1131(4) 0.86275(17) 0.93875(16) 0.0377(7) Uani 1 1 d . . .
H18A H 0.1242 0.9170 0.9407 0.045 Uiso 1 1 calc R . .
C19 C 0.0364(4) 0.82225(15) 0.99331(15) 0.0342(6) Uani 1 1 d . . .
H19A H -0.0050 0.8490 1.0328 0.041 Uiso 1 1 calc R . .
C20 C 0.0199(3) 0.74357(15) 0.99046(13) 0.0264(5) Uani 1 1 d . . .
H20A H -0.0351 0.7167 1.0277 0.032 Uiso 1 1 calc R . .
C21 C 0.2259(4) 0.69922(17) 0.81599(13) 0.0328(7) Uani 1 1 d . . .
H21A H 0.3529 0.6783 0.8252 0.039 Uiso 1 1 calc R . .
H21B H 0.2362 0.7347 0.7766 0.039 Uiso 1 1 calc R . .
C22 C 0.0950(4) 0.63359(16) 0.79692(12) 0.0295(6) Uani 1 1 d . . .
H22A H 0.1658 0.5995 0.7649 0.035 Uiso 1 1 calc R . .
C23 C -0.0928(4) 0.65400(17) 0.76181(12) 0.0339(7) Uani 1 1 d . . .
H23A H -0.1655 0.6052 0.7571 0.041 Uiso 1 1 calc R . .
C24 C -0.2161(4) 0.70957(19) 0.80111(16) 0.0465(8) Uani 1 1 d . . .
H24A H -0.3318 0.7192 0.7753 0.070 Uiso 1 1 calc R . .
H24B H -0.1483 0.7579 0.8078 0.070 Uiso 1 1 calc R . .
H24C H -0.2479 0.6875 0.8457 0.070 Uiso 1 1 calc R . .
C25 C -0.0541(5) 0.6832(2) 0.68976(14) 0.0625(11) Uani 1 1 d . . .
H25A H -0.1733 0.6961 0.6674 0.094 Uiso 1 1 calc R . .
H25B H 0.0104 0.6433 0.6634 0.094 Uiso 1 1 calc R . .
H25C H 0.0256 0.7290 0.6921 0.094 Uiso 1 1 calc R . .

loop_
_atom_site_aniso_label
_atom_site_aniso_U_11
_atom_site_aniso_U_22
_atom_site_aniso_U_33
_atom_site_aniso_U_23
_atom_site_aniso_U_13
_atom_site_aniso_U_12
Cu1 0.03156(16) 0.0498(2) 0.02770(15) -0.00687(14) -0.00076(14) 0.00386(18)
Cl1 0.0475(4) 0.0398(4) 0.0234(3) -0.0085(2) 0.0010(3) 0.0024(3)
Cl2 0.0467(4) 0.0472(5) 0.0415(4) -0.0060(3) -0.0013(3) 0.0036(4)
Cl3 0.0551(5) 0.0529(5) 0.0439(4) -0.0148(3) 0.0043(4) 0.0071(4)
N1 0.0227(10) 0.0223(11) 0.0194(9) -0.0012(7) 0.0020(8) 0.0015(9)
N2 0.0211(9) 0.0293(13) 0.0194(8) 0.0037(8) 0.0010(8) 0.0007(10)
C1 0.0259(11) 0.0256(15) 0.0215(11) -0.0021(9) 0.0006(10) 0.0028(11)
C2 0.0170(10) 0.0212(13) 0.0221(10) 0.0001(8) 0.0017(10) -0.0008(10)
C3 0.0179(10) 0.0265(15) 0.0179(10) 0.0007(9) 0.0008(9) -0.0002(10)
C4 0.0198(10) 0.0222(14) 0.0192(10) 0.0015(8) 0.0008(9) 0.0035(11)
C5 0.0240(11) 0.0222(14) 0.0237(10) 0.0006(9) 0.0043(10) -0.0001(11)
C6 0.0429(14) 0.0315(15) 0.0269(12) 0.0090(10) 0.0087(13) -0.0020(14)
C7 0.0536(16) 0.0391(18) 0.0187(11) 0.0040(10) 0.0032(12) 0.0019(16)
C8 0.0387(14) 0.0348(18) 0.0250(12) -0.0025(11) -0.0061(11) 0.0011(13)
C9 0.0261(11) 0.0252(15) 0.0255(11) 0.0033(10) -0.0011(10) -0.0013(12)
C10 0.0260(12) 0.0239(16) 0.0290(12) -0.0004(10) 0.0074(10) -0.0046(11)
C11 0.0246(11) 0.0227(15) 0.0253(11) -0.0016(9) -0.0007(10) -0.0038(12)
C12 0.0274(13) 0.0210(16) 0.0270(12) -0.0006(10) 0.0041(10) 0.0007(11)
C13 0.0426(16) 0.0235(17) 0.0400(14) 0.0001(11) -0.0022(12) 0.0017(13)
C14 0.0276(13) 0.0311(18) 0.0409(15) -0.0005(12) -0.0049(11) 0.0027(13)
C15 0.0192(11) 0.0241(15) 0.0259(11) 0.0062(10) -0.0028(9) -0.0010(10)
C16 0.0210(11) 0.0315(18) 0.0314(13) 0.0124(11) -0.0057(10) -0.0065(11)
C17 0.0247(12) 0.036(2) 0.0463(16) 0.0203(13) -0.0107(12) -0.0091(12)
C18 0.0277(13) 0.0227(17) 0.0627(19) 0.0078(14) -0.0139(13) -0.0050(12)
C19 0.0261(12) 0.0258(16) 0.0506(15) -0.0023(11) -0.0077(13) 0.0000(13)
C20 0.0228(12) 0.0229(15) 0.0336(12) 0.0028(10) -0.0030(10) -0.0011(11)
C21 0.0235(12) 0.0440(19) 0.0309(13) 0.0131(12) 0.0017(10) -0.0047(12)
C22 0.0302(13) 0.0394(17) 0.0188(11) 0.0078(10) 0.0040(10) -0.0021(12)
C23 0.0328(14) 0.0420(19) 0.0269(12) 0.0104(11) -0.0047(11) -0.0069(13)
C24 0.0326(15) 0.052(2) 0.0553(18) 0.0008(17) -0.0157(14) 0.0067(15)
C25 0.054(2) 0.101(3) 0.0318(15) 0.0308(16) -0.0102(16) -0.015(2)

loop_
_atom_type_symbol
_atom_type_description
_atom_type_scat_dispersion_real
_atom_type_scat_dispersion_imag
_atom_type_scat_source
C C 0.0033 0.0016 'International Tables Vol C Tables 4.2.6.8 and 6.1.1.4'
H H 0.0000 0.0000 'International Tables Vol C Tables 4.2.6.8 and 6.1.1.4'
N N 0.0061 0.0033 'International Tables Vol C Tables 4.2.6.8 and 6.1.1.4'
Cl Cl 0.1484 0.1585 'International Tables Vol C Tables 4.2.6.8 and 6.1.1.4'
Cu Cu 0.3201 1.2651 'International Tables Vol C Tables 4.2.6.8 and 6.1.1.4'

loop_
_geom_angle_atom_site_label_1
_geom_angle_atom_site_label_2
_geom_angle_atom_site_label_3
_geom_angle
_geom_angle_site_symmetry_1
_geom_angle_site_symmetry_3
_geom_angle_publ_flag
Cl3 Cu1 Cl2 177.88(3) . . ?
C1 N1 C2 108.36(19) . . ?
C1 N1 C11 126.1(2) . . ?
C2 N1 C11 125.49(17) . . ?
C1 N2 C3 109.34(18) . . ?
C1 N2 C22 126.12(19) . . ?
C3 N2 C22 124.5(2) . . ?
N2 C1 N1 109.6(2) . . ?
N2 C1 Cl1 125.35(17) . . ?
N1 C1 Cl1 125.1(2) . . ?
C3 C2 N1 106.97(18) . . ?
C3 C2 C4 135.8(2) . . ?
N1 C2 C4 117.2(2) . . ?
C2 C3 N2 105.7(2) . . ?
C2 C3 C15 136.1(2) . . ?
N2 C3 C15 118.04(19) . . ?
C9 C4 C5 119.52(19) . . ?
C9 C4 C2 123.1(2) . . ?
C5 C4 C2 117.2(2) . . ?
C6 C5 C4 119.2(2) . . ?
C6 C5 C10 121.4(2) . . ?
C4 C5 C10 119.44(19) . . ?
C7 C6 C5 120.8(2) . . ?
C6 C7 C8 120.0(2) . . ?
C7 C8 C9 120.3(3) . . ?
C4 C9 C8 120.1(2) . . ?
C5 C10 C11 113.0(2) . . ?
N1 C11 C10 106.20(19) . . ?
N1 C11 C12 111.05(19) . . ?
C10 C11 C12 118.00(19) . . ?
C13 C12 C14 111.1(2) . . ?
C13 C12 C11 109.6(2) . . ?
C14 C12 C11 115.3(2) . . ?
C20 C15 C16 119.2(2) . . ?
C20 C15 C3 123.1(2) . . ?
C16 C15 C3 117.6(2) . . ?
C17 C16 C15 118.9(2) . . ?
C17 C16 C21 122.5(2) . . ?
C15 C16 C21 118.6(2) . . ?
C16 C17 C18 121.6(3) . . ?
C17 C18 C19 119.1(3) . . ?
C20 C19 C18 120.5(3) . . ?
C19 C20 C15 120.6(2) . . ?
C16 C21 C22 113.3(2) . . ?
N2 C22 C21 106.55(19) . . ?
N2 C22 C23 110.88(19) . . ?
C21 C22 C23 117.7(2) . . ?
C24 C23 C25 111.1(3) . . ?
C24 C23 C22 115.0(2) . . ?
C25 C23 C22 109.4(2) . . ?

loop_
_geom_bond_atom_site_label_1
_geom_bond_atom_site_label_2
_geom_bond_distance
_geom_bond_site_symmetry_2
_geom_bond_publ_flag
Cu1 Cl3 2.0963(9) . ?
Cu1 Cl2 2.1069(8) . ?
Cl1 C1 1.680(2) . ?
N1 C1 1.328(3) . ?
N1 C2 1.398(3) . ?
N1 C11 1.478(3) . ?
N2 C1 1.321(3) . ?
N2 C3 1.399(3) . ?
N2 C22 1.487(3) . ?
C2 C3 1.377(3) . ?
C2 C4 1.467(3) . ?
C3 C15 1.456(4) . ?
C4 C9 1.389(3) . ?
C4 C5 1.408(3) . ?
C5 C6 1.389(3) . ?
C5 C10 1.503(3) . ?
C6 C7 1.378(4) . ?
C7 C8 1.379(4) . ?
C8 C9 1.390(3) . ?
C10 C11 1.527(3) . ?
C11 C12 1.535(4) . ?
C12 C13 1.520(4) . ?
C12 C14 1.532(3) . ?
C15 C20 1.399(3) . ?
C15 C16 1.412(3) . ?
C16 C17 1.387(4) . ?
C16 C21 1.504(4) . ?
C17 C18 1.388(4) . ?
C18 C19 1.391(4) . ?
C19 C20 1.379(4) . ?
C21 C22 1.522(4) . ?
C22 C23 1.542(4) . ?
C23 C24 1.516(4) . ?
C23 C25 1.524(4) . ?
